data_4034941
loop_
_publ_author_name
'Castanheiro, Thomas'
'Schoenfelder, Ang\`ele'
'Donnard, Morgan'
'Chataigner, Isabelle'
'Gulea, Mihaela'

_publ_section_title
;
 Synthesis of Sulfur-Containing Exo-Bicyclic Dienes and Their Diels-Alder
 Reactions To Access Thiacycle-Fused Polycyclic Systems.
;
_journal_issue 8
_journal_name_full 'The Journal of organic chemistry'
_journal_page_first 4505
_journal_page_last 4515
_journal_paper_doi 10.1021/acs.joc.8b00213
_journal_volume 83
_journal_year 2018
_chemical_formula_moiety 'C19 H18 O3 S'
_chemical_formula_sum 'C19 H18 O3 S'
_chemical_formula_weight 326.39
_space_group_crystal_system trigonal
_space_group_IT_number 159
_space_group_name_Hall 'P 3 -2c'
_space_group_name_H-M_alt 'P 3 1 c'
_atom_sites_solution_hydrogens geom
_atom_sites_solution_primary direct
_atom_sites_solution_secondary difmap
_audit_creation_method SHELXL-2013
_cell_angle_alpha 90
_cell_angle_beta 90
_cell_angle_gamma 120
_cell_formula_units_Z 6
_cell_length_a 17.9400(6)
_cell_length_b 17.9400(6)
_cell_length_c 8.4256(4)
_cell_measurement_reflns_used 4225
_cell_measurement_temperature 173(2)
_cell_measurement_theta_max 64.71
_cell_measurement_theta_min 4.93
_cell_volume 2348.42(16)
_computing_cell_refinement 'Bruker SAINT'
_computing_data_collection 'Bruker APEX2'
_computing_data_reduction 'Bruker SAINT'
_computing_molecular_graphics 'Mercury (Macrae et al., 2008)'
_computing_publication_material 'SHELXL-2013 (Sheldrick, 2013)'
_computing_structure_refinement 'SHELXL-2013 (Sheldrick, 2013)'
_computing_structure_solution 'SHELXS-2013 (Sheldrick, 2013)'
_diffrn_ambient_temperature 173(2)
_diffrn_measured_fraction_theta_full 0.973
_diffrn_measured_fraction_theta_max 0.998
_diffrn_measurement_device_type 'Bruker APEX-II CCD'
_diffrn_measurement_method '\f and \w scans'
_diffrn_radiation_monochromator mirror
_diffrn_radiation_type CuK\a
_diffrn_radiation_wavelength 1.54178
_diffrn_reflns_av_R_equivalents 0.0537
_diffrn_reflns_av_unetI/netI 0.0460
_diffrn_reflns_Laue_measured_fraction_full 0.973
_diffrn_reflns_Laue_measured_fraction_max 0.998
_diffrn_reflns_limit_h_max 20
_diffrn_reflns_limit_h_min -21
_diffrn_reflns_limit_k_max 20
_diffrn_reflns_limit_k_min -20
_diffrn_reflns_limit_l_max 10
_diffrn_reflns_limit_l_min -9
_diffrn_reflns_number 14353
_diffrn_reflns_point_group_measured_fraction_full 0.862
_diffrn_reflns_point_group_measured_fraction_max 0.884
_diffrn_reflns_theta_full 67.679
_diffrn_reflns_theta_max 66.658
_diffrn_reflns_theta_min 2.844
_diffrn_source 'Cu-ImuS microfocus tube'
_exptl_absorpt_coefficient_mu 1.942
_exptl_absorpt_correction_T_max 0.7528
_exptl_absorpt_correction_T_min 0.6508
_exptl_absorpt_correction_type multi-scan
_exptl_absorpt_process_details sadabs
_exptl_crystal_colour colourless
_exptl_crystal_density_diffrn 1.385
_exptl_crystal_description needle
_exptl_crystal_F_000 1032
_exptl_crystal_size_max 0.340
_exptl_crystal_size_mid 0.050
_exptl_crystal_size_min 0.040
_refine_diff_density_max 0.205
_refine_diff_density_min -0.170
_refine_diff_density_rms 0.037
_refine_ls_abs_structure_details
;
 Flack x determined using 764 quotients [(I+)-(I-)]/[(I+)+(I-)]
 (Parsons and Flack (2004), Acta Cryst. A60, s61).
;
_refine_ls_abs_structure_Flack 0.011(16)
_refine_ls_extinction_method none
_refine_ls_goodness_of_fit_ref 1.057
_refine_ls_hydrogen_treatment constr
_refine_ls_matrix_type full
_refine_ls_number_parameters 208
_refine_ls_number_reflns 2451
_refine_ls_number_restraints 1
_refine_ls_restrained_S_all 1.057
_refine_ls_R_factor_all 0.0475
_refine_ls_R_factor_gt 0.0377
_refine_ls_shift/su_max 0.000
_refine_ls_shift/su_mean 0.000
_refine_ls_structure_factor_coef Fsqd
_refine_ls_weighting_details 'w=1/[\s^2^(Fo^2^)+(0.0497P)^2^] where P=(Fo^2^+2Fc^2^)/3'
_refine_ls_weighting_scheme calc
_refine_ls_wR_factor_gt 0.0851
_refine_ls_wR_factor_ref 0.0894
_reflns_Friedel_coverage 0.760
_reflns_Friedel_fraction_full 0.749
_reflns_Friedel_fraction_max 0.768
_reflns_number_gt 2128
_reflns_number_total 2451
_reflns_threshold_expression 'I > 2\s(I)'
_cod_data_source_file jo8b00213_si_005.cif
_cod_data_source_block jsmg170314
_cod_original_cell_volume 2348.42(19)
_cod_database_code 4034941
_shelx_space_group_comment
;
The symmetry employed for this shelxl refinement is uniquely defined
by the following loop, which should always be used as a source of
symmetry information in preference to the above space-group names.
They are only intended as comments.
;
_shelx_estimated_absorpt_t_min 0.558
_shelx_estimated_absorpt_t_max 0.926
_shelxl_version_number 2013-4

loop_
_space_group_symop_operation_xyz
'x, y, z'
'-y, x-y, z'
'-x+y, -x, z'
'y, x, z+1/2'
'x-y, -y, z+1/2'
'-x, -x+y, z+1/2'

loop_
_atom_site_label
_atom_site_type_symbol
_atom_site_fract_x
_atom_site_fract_y
_atom_site_fract_z
_atom_site_U_iso_or_equiv
_atom_site_adp_type
_atom_site_occupancy
_atom_site_site_symmetry_order
_atom_site_calc_flag
_atom_site_refinement_flags_posn
_atom_site_refinement_flags_adp
C1 C 0.1685(2) 0.7440(2) -0.0546(4) 0.0330(8) Uani 1 1 d . .
H1 H 0.1260 0.6821 -0.0337 0.040 Uiso 1 1 calc R U
C2 C 0.2533(2) 0.7685(2) 0.0319(4) 0.0320(8) Uani 1 1 d . .
H2 H 0.2452 0.7183 0.0967 0.038 Uiso 1 1 calc R U
C3 C 0.2857(2) 0.8485(2) 0.1425(4) 0.0320(8) Uani 1 1 d . .
H3 H 0.2438 0.8284 0.2326 0.038 Uiso 1 1 calc R U
C4 C 0.2745(2) 0.9178(2) 0.0616(4) 0.0305(8) Uani 1 1 d . .
C5 C 0.1984(2) 0.8922(2) -0.0065(4) 0.0302(8) Uani 1 1 d . .
C6 C 0.1790(2) 0.9579(2) -0.0709(5) 0.0355(8) Uani 1 1 d . .
H6 H 0.1749 0.9533 -0.1892 0.043 Uiso 1 1 calc R U
C7 C 0.0938(3) 0.9409(3) -0.0026(6) 0.0498(11) Uani 1 1 d . .
H7A H 0.0792 0.9833 -0.0464 0.060 Uiso 1 1 calc R U
H7B H 0.0991 0.9486 0.1140 0.060 Uiso 1 1 calc R U
C8 C 0.0209(3) 0.8493(2) -0.0416(6) 0.0474(10) Uani 1 1 d . .
H8A H -0.0149 0.8246 0.0545 0.057 Uiso 1 1 calc R U
H8B H -0.0161 0.8532 -0.1246 0.057 Uiso 1 1 calc R U
C9 C 0.0507(3) 0.7878(3) -0.0986(6) 0.0478(11) Uani 1 1 d . .
H9A H 0.0659 0.7981 -0.2126 0.057 Uiso 1 1 calc R U
H9B H 0.0031 0.7277 -0.0868 0.057 Uiso 1 1 calc R U
C10 C 0.1289(2) 0.7998(2) -0.0040(5) 0.0340(8) Uani 1 1 d . .
H10 H 0.1100 0.7849 0.1089 0.041 Uiso 1 1 calc R U
C11 C 0.1922(3) 0.7554(3) -0.2274(5) 0.0398(9) Uani 1 1 d . .
C12 C 0.3153(3) 0.7830(2) -0.1009(5) 0.0377(8) Uani 1 1 d . .
C13 C 0.3716(2) 0.8732(2) 0.2187(4) 0.0319(8) Uani 1 1 d . .
C14 C 0.3702(3) 0.8315(3) 0.3597(5) 0.0382(9) Uani 1 1 d . .
H14 H 0.3167 0.7916 0.4067 0.046 Uiso 1 1 calc R U
C15 C 0.4465(3) 0.8482(3) 0.4314(5) 0.0459(10) Uani 1 1 d . .
H15 H 0.4448 0.8183 0.5256 0.055 Uiso 1 1 calc R U
C16 C 0.5242(3) 0.9071(3) 0.3681(5) 0.0466(10) Uani 1 1 d . .
H16 H 0.5761 0.9181 0.4183 0.056 Uiso 1 1 calc R U
C17 C 0.5268(3) 0.9505(3) 0.2314(5) 0.0425(10) Uani 1 1 d . .
H17 H 0.5805 0.9927 0.1888 0.051 Uiso 1 1 calc R U
C18 C 0.4506(3) 0.9325(3) 0.1558(5) 0.0388(9) Uani 1 1 d . .
H18 H 0.4529 0.9613 0.0597 0.047 Uiso 1 1 calc R U
C19 C 0.3337(3) 1.0133(2) 0.0708(5) 0.0414(9) Uani 1 1 d . .
H19A H 0.3869 1.0307 0.0092 0.050 Uiso 1 1 calc R U
H19B H 0.3495 1.0318 0.1823 0.050 Uiso 1 1 calc R U
O1 O 0.27765(18) 0.78004(18) -0.2469(3) 0.0429(7) Uani 1 1 d . .
O2 O 0.1491(2) 0.7458(2) -0.3412(4) 0.0620(9) Uani 1 1 d . .
O3 O 0.38696(19) 0.7957(2) -0.0977(4) 0.0582(9) Uani 1 1 d . .
S1 S 0.27271(6) 1.06066(6) -0.01424(11) 0.0395(3) Uani 1 1 d . .

loop_
_atom_site_aniso_label
_atom_site_aniso_U_11
_atom_site_aniso_U_22
_atom_site_aniso_U_33
_atom_site_aniso_U_23
_atom_site_aniso_U_13
_atom_site_aniso_U_12
C1 0.032(2) 0.0246(18) 0.043(2) 0.0012(15) -0.0034(15) 0.0136(16)
C2 0.033(2) 0.0323(19) 0.0352(19) 0.0009(15) -0.0050(15) 0.0195(16)
C3 0.0299(18) 0.037(2) 0.034(2) 0.0017(15) 0.0013(14) 0.0201(16)
C4 0.0316(19) 0.0340(19) 0.0283(18) 0.0001(15) 0.0031(14) 0.0183(16)
C5 0.034(2) 0.0303(18) 0.0309(18) 0.0009(14) 0.0035(14) 0.0197(16)
C6 0.037(2) 0.0312(19) 0.043(2) 0.0027(16) 0.0011(16) 0.0205(17)
C7 0.036(2) 0.034(2) 0.083(3) 0.003(2) 0.009(2) 0.0213(18)
C8 0.034(2) 0.043(2) 0.069(3) 0.003(2) 0.000(2) 0.0221(19)
C9 0.035(2) 0.035(2) 0.075(3) -0.0075(19) -0.014(2) 0.0186(18)
C10 0.0302(18) 0.0287(18) 0.045(2) -0.0002(15) -0.0019(17) 0.0161(16)
C11 0.048(2) 0.035(2) 0.044(2) -0.0090(16) -0.0111(19) 0.0270(19)
C12 0.038(2) 0.038(2) 0.042(2) -0.0064(16) -0.0027(17) 0.0235(18)
C13 0.0332(19) 0.034(2) 0.0331(18) -0.0015(15) -0.0027(14) 0.0198(17)
C14 0.035(2) 0.039(2) 0.039(2) 0.0039(16) -0.0022(15) 0.0172(17)
C15 0.045(2) 0.055(3) 0.041(2) 0.0081(18) -0.0061(17) 0.028(2)
C16 0.036(2) 0.059(3) 0.049(2) -0.004(2) -0.0106(18) 0.026(2)
C17 0.031(2) 0.043(2) 0.052(2) -0.0015(19) -0.0012(17) 0.0169(19)
C18 0.038(2) 0.042(2) 0.040(2) 0.0039(17) 0.0021(17) 0.0221(18)
C19 0.037(2) 0.035(2) 0.052(2) 0.0012(18) 0.0027(17) 0.0181(19)
O1 0.0469(17) 0.0457(17) 0.0407(15) -0.0026(11) -0.0003(12) 0.0266(14)
O2 0.081(2) 0.079(2) 0.050(2) -0.0234(17) -0.0279(17) 0.058(2)
O3 0.0404(17) 0.079(2) 0.064(2) -0.0161(17) -0.0003(14) 0.0364(16)
S1 0.0380(5) 0.0288(5) 0.0522(6) 0.0051(4) 0.0044(4) 0.0171(4)

loop_
_atom_type_symbol
_atom_type_description
_atom_type_scat_dispersion_real
_atom_type_scat_dispersion_imag
_atom_type_scat_source
C C 0.0181 0.0091 'International Tables Vol C Tables 4.2.6.8 and 6.1.1.4'
H H 0.0000 0.0000 'International Tables Vol C Tables 4.2.6.8 and 6.1.1.4'
O O 0.0492 0.0322 'International Tables Vol C Tables 4.2.6.8 and 6.1.1.4'
S S 0.3331 0.5567 'International Tables Vol C Tables 4.2.6.8 and 6.1.1.4'

loop_
_geom_angle_atom_site_label_1
_geom_angle_atom_site_label_2
_geom_angle_atom_site_label_3
_geom_angle
C11 C1 C2 104.3(3)
C11 C1 C10 111.7(3)
C2 C1 C10 113.1(3)
C11 C1 H1 109.2
C2 C1 H1 109.2
C10 C1 H1 109.2
C12 C2 C1 103.7(3)
C12 C2 C3 112.5(3)
C1 C2 C3 113.9(3)
C12 C2 H2 108.9
C1 C2 H2 108.9
C3 C2 H2 108.9
C13 C3 C4 118.9(3)
C13 C3 C2 112.2(3)
C4 C3 C2 110.2(3)
C13 C3 H3 104.7
C4 C3 H3 104.7
C2 C3 H3 104.7
C5 C4 C19 115.8(3)
C5 C4 C3 116.3(3)
C19 C4 C3 127.2(3)
C4 C5 C6 119.2(3)
C4 C5 C10 121.3(3)
C6 C5 C10 119.2(3)
C5 C6 C7 108.3(3)
C5 C6 S1 104.0(3)
C7 C6 S1 115.4(3)
C5 C6 H6 109.6
C7 C6 H6 109.6
S1 C6 H6 109.6
C6 C7 C8 111.5(3)
C6 C7 H7A 109.3
C8 C7 H7A 109.3
C6 C7 H7B 109.3
C8 C7 H7B 109.3
H7A C7 H7B 108.0
C9 C8 C7 115.0(3)
C9 C8 H8A 108.5
C7 C8 H8A 108.5
C9 C8 H8B 108.5
C7 C8 H8B 108.5
H8A C8 H8B 107.5
C8 C9 C10 111.2(4)
C8 C9 H9A 109.4
C10 C9 H9A 109.4
C8 C9 H9B 109.4
C10 C9 H9B 109.4
H9A C9 H9B 108.0
C5 C10 C9 110.3(3)
C5 C10 C1 108.4(3)
C9 C10 C1 116.6(3)
C5 C10 H10 107.0
C9 C10 H10 107.0
C1 C10 H10 107.0
O2 C11 O1 119.3(4)
O2 C11 C1 130.0(4)
O1 C11 C1 110.8(3)
O3 C12 O1 119.0(4)
O3 C12 C2 130.6(4)
O1 C12 C2 110.4(3)
C18 C13 C14 118.3(3)
C18 C13 C3 124.3(3)
C14 C13 C3 117.4(3)
C15 C14 C13 120.2(4)
C15 C14 H14 119.9
C13 C14 H14 119.9
C16 C15 C14 120.8(4)
C16 C15 H15 119.6
C14 C15 H15 119.6
C15 C16 C17 119.7(4)
C15 C16 H16 120.1
C17 C16 H16 120.1
C16 C17 C18 120.0(4)
C16 C17 H17 120.0
C18 C17 H17 120.0
C13 C18 C17 120.9(4)
C13 C18 H18 119.6
C17 C18 H18 119.6
C4 C19 S1 105.3(3)
C4 C19 H19A 110.7
S1 C19 H19A 110.7
C4 C19 H19B 110.7
S1 C19 H19B 110.7
H19A C19 H19B 108.8
C11 O1 C12 110.3(3)
C6 S1 C19 95.45(18)

loop_
_geom_bond_atom_site_label_1
_geom_bond_atom_site_label_2
_geom_bond_distance
C1 C11 1.502(6)
C1 C2 1.541(5)
C1 C10 1.548(5)
C1 H1 1.0000
C2 C12 1.505(5)
C2 C3 1.560(5)
C2 H2 1.0000
C3 C13 1.516(5)
C3 C4 1.517(5)
C3 H3 1.0000
C4 C5 1.332(5)
C4 C19 1.499(5)
C5 C6 1.488(5)
C5 C10 1.494(5)
C6 C7 1.516(6)
C6 S1 1.831(4)
C6 H6 1.0000
C7 C8 1.540(6)
C7 H7A 0.9900
C7 H7B 0.9900
C8 C9 1.525(6)
C8 H8A 0.9900
C8 H8B 0.9900
C9 C10 1.533(5)
C9 H9A 0.9900
C9 H9B 0.9900
C10 H10 1.0000
C11 O2 1.190(5)
C11 O1 1.376(5)
C12 O3 1.189(5)
C12 O1 1.392(5)
C13 C18 1.384(5)
C13 C14 1.398(5)
C14 C15 1.384(5)
C14 H14 0.9500
C15 C16 1.368(6)
C15 H15 0.9500
C16 C17 1.378(6)
C16 H16 0.9500
C17 C18 1.391(6)
C17 H17 0.9500
C18 H18 0.9500
C19 S1 1.834(4)
C19 H19A 0.9900
C19 H19B 0.9900

loop_
_geom_torsion_atom_site_label_1
_geom_torsion_atom_site_label_2
_geom_torsion_atom_site_label_3
_geom_torsion_atom_site_label_4
_geom_torsion
C11 C1 C2 C12 -5.4(4)
C10 C1 C2 C12 -127.0(3)
C11 C1 C2 C3 117.1(3)
C10 C1 C2 C3 -4.4(4)
C12 C2 C3 C13 -59.5(4)
C1 C2 C3 C13 -177.1(3)
C12 C2 C3 C4 75.4(4)
C1 C2 C3 C4 -42.2(4)
C13 C3 C4 C5 178.5(3)
C2 C3 C4 C5 47.0(4)
C13 C3 C4 C19 -11.7(5)
C2 C3 C4 C19 -143.2(4)
C19 C4 C5 C6 1.7(5)
C3 C4 C5 C6 172.7(3)
C19 C4 C5 C10 -171.7(3)
C3 C4 C5 C10 -0.7(5)
C4 C5 C6 C7 -127.9(4)
C10 C5 C6 C7 45.6(5)
C4 C5 C6 S1 -4.6(4)
C10 C5 C6 S1 168.9(3)
C5 C6 C7 C8 -57.6(5)
S1 C6 C7 C8 -173.7(3)
C6 C7 C8 C9 15.5(6)
C7 C8 C9 C10 40.4(5)
C4 C5 C10 C9 -176.7(4)
C6 C5 C10 C9 9.9(5)
C4 C5 C10 C1 -47.9(4)
C6 C5 C10 C1 138.6(3)
C8 C9 C10 C5 -53.2(5)
C8 C9 C10 C1 -177.4(3)
C11 C1 C10 C5 -69.8(4)
C2 C1 C10 C5 47.4(4)
C11 C1 C10 C9 55.3(4)
C2 C1 C10 C9 172.5(3)
C2 C1 C11 O2 -178.7(4)
C10 C1 C11 O2 -56.2(6)
C2 C1 C11 O1 1.9(4)
C10 C1 C11 O1 124.4(3)
C1 C2 C12 O3 -172.6(4)
C3 C2 C12 O3 63.9(6)
C1 C2 C12 O1 7.5(4)
C3 C2 C12 O1 -116.0(3)
C4 C3 C13 C18 -38.1(5)
C2 C3 C13 C18 92.5(4)
C4 C3 C13 C14 143.4(3)
C2 C3 C13 C14 -86.0(4)
C18 C13 C14 C15 -1.6(6)
C3 C13 C14 C15 177.0(4)
C13 C14 C15 C16 1.8(6)
C14 C15 C16 C17 -0.1(7)
C15 C16 C17 C18 -1.8(7)
C14 C13 C18 C17 -0.3(6)
C3 C13 C18 C17 -178.8(4)
C16 C17 C18 C13 2.0(6)
C5 C4 C19 S1 2.1(4)
C3 C4 C19 S1 -167.7(3)
O2 C11 O1 C12 -176.6(4)
C1 C11 O1 C12 2.8(4)
O3 C12 O1 C11 173.4(4)
C2 C12 O1 C11 -6.6(4)
C5 C6 S1 C19 4.8(3)
C7 C6 S1 C19 123.3(3)
C4 C19 S1 C6 -4.1(3)
